data_7121123
loop_
_publ_author_name
'Li, Tao'
'Tan, Gengwen'
'Cheng, Cheng'
'Zhao, Yue'
'Zhang, Li'
'Wang, Xinping'

_publ_section_title
;
 Syntheses, structures and theoretical calculations of stable
 triarylarsine radical cations.
;
_journal_issue 12
_journal_name_full 'Chemical communications (Cambridge, England)'
_journal_page_first 1493
_journal_page_last 1496
_journal_paper_doi 10.1039/c7cc09544a
_journal_volume 54
_journal_year 2018
_chemical_formula_sum 'C68 H63 As B F24'
_chemical_formula_weight 1421.91
_space_group_crystal_system monoclinic
_space_group_IT_number 15
_space_group_name_Hall '-C 2yc'
_space_group_name_H-M_alt 'C 1 2/c 1'
_symmetry_space_group_name_Hall '-C 2yc'
_symmetry_space_group_name_H-M 'C 1 2/c 1'
_atom_sites_solution_hydrogens geom
_audit_creation_method SHELXL-2016/6
_audit_update_record
;
2017-11-21 deposited with the CCDC.
2018-01-09 downloaded from the CCDC.
;
_cell_angle_alpha 90
_cell_angle_beta 105.786(3)
_cell_angle_gamma 90
_cell_formula_units_Z 4
_cell_length_a 19.0845(17)
_cell_length_b 19.3689(16)
_cell_length_c 19.0896(19)
_cell_measurement_reflns_used 9959
_cell_measurement_temperature 153(2)
_cell_measurement_theta_max 27.15
_cell_measurement_theta_min 3.04
_cell_volume 6790.3(11)
_computing_cell_refinement 'Bruker SAINT'
_computing_data_collection 'Bruker APEX2'
_computing_data_reduction 'Bruker SAINT'
_computing_molecular_graphics 'Ortep 3v2'
_computing_structure_refinement 'SHELXL-2014/7 (Sheldrick, 2014)'
_computing_structure_solution 'SHELXL-2014/7 (Sheldrick, 2014)'
_diffrn_ambient_temperature 153(2)
_diffrn_measured_fraction_theta_full 0.996
_diffrn_measured_fraction_theta_max 0.996
_diffrn_measurement_device_type 'PHOTON100 CMOS detector'
_diffrn_measurement_method '\f and \w scans'
_diffrn_radiation_type MoK\a
_diffrn_radiation_wavelength 0.71073
_diffrn_reflns_av_R_equivalents 0.0426
_diffrn_reflns_av_unetI/netI 0.0397
_diffrn_reflns_Laue_measured_fraction_full 0.996
_diffrn_reflns_Laue_measured_fraction_max 0.996
_diffrn_reflns_limit_h_max 22
_diffrn_reflns_limit_h_min -22
_diffrn_reflns_limit_k_max 23
_diffrn_reflns_limit_k_min -23
_diffrn_reflns_limit_l_max 22
_diffrn_reflns_limit_l_min -18
_diffrn_reflns_number 24252
_diffrn_reflns_point_group_measured_fraction_full 0.996
_diffrn_reflns_point_group_measured_fraction_max 0.996
_diffrn_reflns_theta_full 25.009
_diffrn_reflns_theta_max 25.009
_diffrn_reflns_theta_min 2.057
_exptl_absorpt_coefficient_mu 0.606
_exptl_absorpt_correction_T_max 0.7456
_exptl_absorpt_correction_T_min 0.5291
_exptl_absorpt_correction_type multi-scan
_exptl_absorpt_process_details 'SADABS (Bruker, 2014)'
_exptl_crystal_colour red
_exptl_crystal_density_diffrn 1.391
_exptl_crystal_description block
_exptl_crystal_F_000 2900
_exptl_crystal_size_max 0.220
_exptl_crystal_size_mid 0.190
_exptl_crystal_size_min 0.170
_refine_diff_density_max 0.593
_refine_diff_density_min -0.334
_refine_diff_density_rms 0.048
_refine_ls_extinction_method none
_refine_ls_goodness_of_fit_ref 1.054
_refine_ls_hydrogen_treatment constr
_refine_ls_matrix_type full
_refine_ls_number_parameters 583
_refine_ls_number_reflns 5971
_refine_ls_number_restraints 175
_refine_ls_restrained_S_all 1.065
_refine_ls_R_factor_all 0.0580
_refine_ls_R_factor_gt 0.0489
_refine_ls_shift/su_max 0.012
_refine_ls_shift/su_mean 0.000
_refine_ls_structure_factor_coef Fsqd
_refine_ls_weighting_details 'w=1/[\s^2^(Fo^2^)+(0.0634P)^2^+9.0020P] where P=(Fo^2^+2Fc^2^)/3'
_refine_ls_weighting_scheme calc
_refine_ls_wR_factor_gt 0.1299
_refine_ls_wR_factor_ref 0.1368
_reflns_Friedel_coverage 0.000
_reflns_number_gt 5117
_reflns_number_total 5971
_reflns_threshold_expression 'I > 2\s(I)'
_cod_data_source_file c7cc09544a2.cif
_cod_data_source_block 1_a_CCDC1
_cod_depositor_comments 'Adding full bibliography for 7121122--7121123.cif.'
_cod_database_code 7121123
_shelx_shelxl_version_number 2016/6
_shelx_space_group_comment
;
The symmetry employed for this shelxl refinement is uniquely defined
by the following loop, which should always be used as a source of
symmetry information in preference to the above space-group names.
They are only intended as comments.
;
_shelx_estimated_absorpt_t_min 0.878
_shelx_estimated_absorpt_t_max 0.904

loop_
_space_group_symop_operation_xyz
'x, y, z'
'-x, y, -z+1/2'
'x+1/2, y+1/2, z'
'-x+1/2, y+1/2, -z+1/2'
'-x, -y, -z'
'x, -y, z-1/2'
'-x+1/2, -y+1/2, -z'
'x+1/2, -y+1/2, z-1/2'

loop_
_atom_site_label
_atom_site_type_symbol
_atom_site_fract_x
_atom_site_fract_y
_atom_site_fract_z
_atom_site_U_iso_or_equiv
_atom_site_adp_type
_atom_site_occupancy
_atom_site_site_symmetry_order
_atom_site_calc_flag
_atom_site_refinement_flags_posn
_atom_site_refinement_flags_adp
_atom_site_refinement_flags_occupancy
_atom_site_disorder_assembly
_atom_site_disorder_group
As1 As -0.01421(3) 0.44936(2) 0.23633(4) 0.03368(19) Uani 0.5 1 d . U P . .
B1 B 1.000000 0.93923(17) 0.250000 0.0279(7) Uani 1 2 d S T P . .
C1 C 0.1515(3) 0.5641(2) 0.4108(3) 0.1129(19) Uani 1 1 d . . . . .
H1A H 0.173922 0.561109 0.371555 0.169 Uiso 1 1 calc R U . . .
H1B H 0.175068 0.532505 0.448681 0.169 Uiso 1 1 calc R U . . .
H1C H 0.156196 0.610254 0.429717 0.169 Uiso 1 1 calc R U . . .
C2 C 0.0719(3) 0.5457(2) 0.3832(2) 0.1013(17) Uani 1 1 d . . . . .
H2 H 0.069523 0.496144 0.372240 0.122 Uiso 1 1 calc R U . . .
C3 C 0.0328(4) 0.5566(4) 0.4411(3) 0.194(4) Uani 1 1 d . . . . .
H3A H 0.033177 0.604799 0.452819 0.291 Uiso 1 1 calc R U . . .
H3B H 0.056979 0.530969 0.483952 0.291 Uiso 1 1 calc R U . . .
H3C H -0.016571 0.540894 0.423502 0.291 Uiso 1 1 calc R U . . .
C4 C 0.03372(15) 0.58203(14) 0.31431(16) 0.0546(7) Uani 1 1 d . . . . .
C5 C 0.03164(16) 0.65376(14) 0.31253(18) 0.0585(8) Uani 1 1 d . . . . .
H4 H 0.052331 0.678257 0.355023 0.070 Uiso 1 1 calc R U . . .
C6 C 0.000000 0.68933(19) 0.250000 0.0561(10) Uani 1 2 d S T P . .
H5 H -0.000003 0.737343 0.250002 0.067 Uiso 1 2 calc R U P . .
C7 C 0.000000 0.54790(16) 0.250000 0.0442(8) Uani 1 2 d S T P . .
C8 C 0.03958(13) 0.39918(13) 0.18474(14) 0.0436(6) Uani 1 1 d . . . . .
C9 C 0.11216(14) 0.41235(15) 0.18370(16) 0.0524(7) Uani 1 1 d . . . . .
C10 C 0.13952(18) 0.3713(2) 0.1381(2) 0.0772(10) Uani 1 1 d . . . . .
H9 H 0.186702 0.379017 0.135011 0.093 Uiso 1 1 calc R U . . .
C11 C 0.0989(2) 0.3191(2) 0.0968(2) 0.0929(13) Uani 1 1 d . . . . .
H10 H 0.119415 0.291542 0.067699 0.112 Uiso 1 1 calc R U . . .
C12 C 0.02862(19) 0.3078(2) 0.0987(2) 0.0804(11) Uani 1 1 d . . . . .
H11 H 0.001739 0.272914 0.070101 0.096 Uiso 1 1 calc R U . . .
C13 C -0.00357(15) 0.34748(16) 0.14240(16) 0.0557(7) Uani 1 1 d . . . . .
C14 C 0.15927(16) 0.46672(17) 0.2290(2) 0.0649(8) Uani 1 1 d . . . . .
H13 H 0.131838 0.486575 0.260678 0.078 Uiso 1 1 calc R U . . .
C15 C 0.1749(3) 0.5247(3) 0.1825(4) 0.137(2) Uani 1 1 d . . . . .
H14A H 0.203058 0.507378 0.151637 0.205 Uiso 1 1 calc R U . . .
H14B H 0.201815 0.560368 0.213362 0.205 Uiso 1 1 calc R U . . .
H14C H 0.129870 0.543305 0.153128 0.205 Uiso 1 1 calc R U . . .
C16 C 0.22992(18) 0.4369(2) 0.2785(3) 0.0859(12) Uani 1 1 d . . . . .
H15A H 0.218556 0.399186 0.306152 0.129 Uiso 1 1 calc R U . . .
H15B H 0.255108 0.472164 0.311119 0.129 Uiso 1 1 calc R U . . .
H15C H 0.260310 0.420753 0.249305 0.129 Uiso 1 1 calc R U . . .
C17 C -0.08280(16) 0.33455(19) 0.13941(19) 0.0691(9) Uani 1 1 d . . . . .
H16 H -0.096665 0.370344 0.169375 0.083 Uiso 1 1 calc R U . . .
C18 C -0.0931(2) 0.2658(3) 0.1733(3) 0.1054(15) Uani 1 1 d . . . . .
H17A H -0.078179 0.229125 0.146684 0.158 Uiso 1 1 calc R U . . .
H17B H -0.143478 0.259987 0.171552 0.158 Uiso 1 1 calc R U . . .
H17C H -0.064113 0.264770 0.222987 0.158 Uiso 1 1 calc R U . . .
C19 C -0.1324(2) 0.3430(3) 0.0636(2) 0.1072(16) Uani 1 1 d . . . . .
H18A H -0.122857 0.306859 0.032937 0.161 Uiso 1 1 calc R U . . .
H18B H -0.123611 0.386971 0.044412 0.161 Uiso 1 1 calc R U . . .
H18C H -0.182157 0.340406 0.065088 0.161 Uiso 1 1 calc R U . . .
C20 C 0.93239(10) 0.88509(10) 0.24412(11) 0.0265(4) Uani 1 1 d . . . . .
C21 C 0.89172(11) 0.85963(11) 0.17694(11) 0.0286(4) Uani 1 1 d . . . . .
H20 H 0.897936 0.879415 0.134649 0.034 Uiso 1 1 calc R U . . .
C22 C 0.84229(11) 0.80577(11) 0.17094(12) 0.0308(5) Uani 1 1 d . . . . .
C23 C 0.83153(12) 0.77451(11) 0.23202(12) 0.0340(5) Uani 1 1 d . . . . .
H22 H 0.798506 0.738450 0.228107 0.041 Uiso 1 1 calc R U . . .
C24 C 0.87161(12) 0.79859(11) 0.29975(12) 0.0334(5) Uani 1 1 d . . . . .
C25 C 0.92037(11) 0.85272(11) 0.30532(11) 0.0303(5) Uani 1 1 d . . . . .
H24 H 0.945977 0.868032 0.351337 0.036 Uiso 1 1 calc R U . . .
C26 C 0.80318(12) 0.78142(13) 0.09618(13) 0.0385(5) Uani 1 1 d . . . . .
C27 C 0.86234(16) 0.76383(14) 0.36680(15) 0.0490(7) Uani 1 1 d . . . . .
C28 C 1.01458(11) 0.99081(10) 0.32023(12) 0.0302(5) Uani 1 1 d . . . . .
C29 C 1.08402(12) 1.01726(12) 0.35252(14) 0.0399(5) Uani 1 1 d . . . . .
H28 H 1.122673 1.002788 0.335187 0.048 Uiso 1 1 calc R U . . .
C30 C 1.09743(14) 1.06426(14) 0.40938(16) 0.0518(7) Uani 1 1 d . . . . .
C31 C 1.04136(15) 1.08801(14) 0.43583(16) 0.0540(7) Uani 1 1 d . . . . .
H30 H 1.050234 1.119483 0.474039 0.065 Uiso 1 1 calc R U . . .
C32 C 0.97189(14) 1.06403(13) 0.40433(14) 0.0443(6) Uani 1 1 d . . . . .
C33 C 0.95922(12) 1.01603(11) 0.34788(13) 0.0352(5) Uani 1 1 d . . . . .
H32 H 0.911963 1.000253 0.327928 0.042 Uiso 1 1 calc R U . . .
C34 C 1.17360(19) 1.0878(3) 0.4430(3) 0.0866(14) Uani 1 1 d . . . . .
C35 C 0.91031(19) 1.09082(18) 0.4302(2) 0.0665(9) Uani 1 1 d . . . . .
F1 F 0.84919(8) 0.75724(8) 0.05987(8) 0.0505(4) Uani 1 1 d . U . A 1
F2 F 0.75584(9) 0.73090(9) 0.09633(9) 0.0632(5) Uani 1 1 d . U . B 1
F3 F 0.76587(8) 0.83184(8) 0.05471(8) 0.0559(4) Uani 1 1 d . U . C 1
F4 F 0.8004(2) 0.7814(4) 0.3816(3) 0.0880(11) Uani 0.7 1 d . U P D 1
F5 F 0.8536(5) 0.6969(2) 0.3595(3) 0.091(2) Uani 0.7 1 d . U P D 1
F6 F 0.9122(3) 0.7811(3) 0.4278(2) 0.0727(15) Uani 0.7 1 d . U P D 1
F7 F 1.1786(2) 1.1537(3) 0.4632(5) 0.0826(13) Uani 0.6 1 d . U P E 1
F8 F 1.2057(10) 1.0600(10) 0.5040(18) 0.098(7) Uani 0.2 1 d . U P E 1
F9 F 1.2101(13) 1.1000(14) 0.3936(17) 0.098(7) Uani 0.25 1 d . U P E 1
F10 F 0.9276(5) 1.1323(9) 0.4849(8) 0.110(4) Uani 0.509(3) 1 d . U P F 1
F11 F 0.8637(8) 1.1291(8) 0.3771(9) 0.117(4) Uani 0.509(3) 1 d . U P F 1
F12 F 0.8680(7) 1.0381(6) 0.4434(9) 0.084(3) Uani 0.509(3) 1 d . U P F 1
F4A F 0.8471(13) 0.8087(6) 0.4110(7) 0.082(4) Uani 0.2 1 d . U P D 2
F5A F 0.8030(8) 0.7313(13) 0.3569(7) 0.082(4) Uani 0.2 1 d . U P D 2
F6A F 0.9242(11) 0.7536(9) 0.4123(7) 0.061(4) Uani 0.2 1 d . U P D 2
F7A F 1.1832(9) 1.0827(9) 0.5302(7) 0.070(4) Uani 0.25 1 d . U P E 2
F8A F 1.2256(10) 1.0429(14) 0.4361(10) 0.072(6) Uani 0.25 1 d . U P E 2
F9A F 1.1974(6) 1.1302(8) 0.4182(11) 0.090(4) Uani 0.3 1 d . U P E 2
F10A F 0.9149(14) 1.1573(11) 0.443(2) 0.058(6) Uani 0.138(3) 1 d . U P F 2
F12A F 0.903(2) 1.062(2) 0.489(2) 0.087(6) Uani 0.138(3) 1 d . U P F 2
F11A F 0.8434(13) 1.091(2) 0.3743(19) 0.078(7) Uani 0.138(3) 1 d . U P F 2
F10B F 0.9331(8) 1.0962(9) 0.5079(6) 0.078(3) Uani 0.353(3) 1 d . U P F 3
F11B F 0.8908(10) 1.1514(10) 0.4066(10) 0.091(5) Uani 0.353(3) 1 d . U P F 3
F12B F 0.8524(8) 1.0550(8) 0.4142(11) 0.077(4) Uani 0.353(3) 1 d . U P F 3
F6B F 0.8952(13) 0.7037(9) 0.3771(11) 0.138(7) Uani 0.3 1 d . U P D 3
F7B F 1.1825(5) 1.1175(10) 0.5064(10) 0.074(3) Uani 0.25 1 d . U P E 3
F8B F 1.2190(5) 1.0385(6) 0.4630(5) 0.086(3) Uani 0.6 1 d . U P E 3
F9B F 1.1993(10) 1.1215(8) 0.3714(9) 0.068(3) Uani 0.3 1 d . U P E 3

loop_
_atom_site_aniso_label
_atom_site_aniso_U_11
_atom_site_aniso_U_22
_atom_site_aniso_U_33
_atom_site_aniso_U_23
_atom_site_aniso_U_13
_atom_site_aniso_U_12
As1 0.0341(5) 0.0295(2) 0.0399(5) -0.00301(19) 0.0142(3) -0.00162(18)
B1 0.0254(15) 0.0300(16) 0.0264(17) 0.000 0.0040(13) 0.000
C1 0.110(3) 0.073(2) 0.108(3) -0.003(2) -0.051(3) -0.003(2)
C2 0.121(3) 0.065(2) 0.082(3) 0.0225(19) -0.033(3) -0.039(2)
C3 0.181(7) 0.308(11) 0.081(4) 0.059(5) 0.016(4) -0.095(7)
C4 0.0504(15) 0.0453(15) 0.0613(18) 0.0019(13) 0.0037(13) -0.0147(12)
C5 0.0569(16) 0.0447(15) 0.068(2) -0.0094(14) 0.0065(14) -0.0157(13)
C6 0.048(2) 0.0332(18) 0.085(3) 0.000 0.014(2) 0.000
C7 0.0341(17) 0.0312(17) 0.066(2) 0.000 0.0113(16) 0.000
C8 0.0431(13) 0.0477(14) 0.0415(14) 0.0078(11) 0.0139(11) 0.0164(11)
C9 0.0448(14) 0.0624(17) 0.0541(16) 0.0066(13) 0.0205(12) 0.0142(12)
C10 0.0572(18) 0.101(3) 0.084(2) -0.017(2) 0.0373(18) 0.0086(18)
C11 0.078(2) 0.123(3) 0.088(3) -0.040(3) 0.040(2) 0.014(2)
C12 0.067(2) 0.098(3) 0.074(2) -0.036(2) 0.0154(18) 0.0093(18)
C13 0.0478(15) 0.0682(18) 0.0475(16) -0.0063(14) 0.0067(12) 0.0138(13)
C14 0.0438(15) 0.0619(18) 0.094(2) -0.0019(17) 0.0265(16) 0.0052(13)
C15 0.135(4) 0.087(3) 0.185(6) 0.040(4) 0.039(4) -0.021(3)
C16 0.0452(17) 0.086(3) 0.117(3) -0.010(2) 0.0068(19) 0.0014(17)
C17 0.0443(15) 0.085(2) 0.071(2) -0.0203(18) 0.0042(14) 0.0040(15)
C18 0.073(3) 0.115(4) 0.121(4) -0.006(3) 0.014(2) -0.026(2)
C19 0.061(2) 0.158(4) 0.082(3) -0.030(3) -0.014(2) 0.028(2)
C20 0.0260(10) 0.0269(10) 0.0246(10) -0.0012(8) 0.0035(8) 0.0032(8)
C21 0.0292(10) 0.0318(10) 0.0235(11) 0.0014(8) 0.0049(8) 0.0020(8)
C22 0.0266(10) 0.0331(11) 0.0290(11) -0.0064(9) 0.0013(9) 0.0018(8)
C23 0.0331(11) 0.0317(11) 0.0373(13) -0.0052(9) 0.0096(9) -0.0055(9)
C24 0.0386(12) 0.0335(11) 0.0291(12) -0.0012(9) 0.0111(9) -0.0014(9)
C25 0.0325(11) 0.0329(11) 0.0230(11) -0.0036(8) 0.0033(8) -0.0004(9)
C26 0.0333(11) 0.0439(13) 0.0339(12) -0.0091(10) 0.0017(10) -0.0015(10)
C27 0.0634(17) 0.0473(15) 0.0387(15) -0.0003(12) 0.0178(14) -0.0153(13)
C28 0.0298(10) 0.0282(10) 0.0296(11) 0.0009(9) 0.0030(9) -0.0003(8)
C29 0.0320(11) 0.0378(12) 0.0467(14) -0.0080(11) 0.0052(10) 0.0003(9)
C30 0.0384(13) 0.0458(14) 0.0629(18) -0.0229(13) -0.0005(12) -0.0033(11)
C31 0.0551(16) 0.0484(15) 0.0519(16) -0.0255(13) 0.0034(13) -0.0002(12)
C32 0.0476(14) 0.0407(13) 0.0457(15) -0.0102(11) 0.0147(11) 0.0003(11)
C33 0.0323(11) 0.0347(11) 0.0370(12) -0.0036(9) 0.0070(9) -0.0018(9)
C34 0.0452(19) 0.075(3) 0.123(4) -0.053(3) -0.005(2) -0.007(2)
C35 0.066(2) 0.063(2) 0.078(2) -0.0260(19) 0.0330(18) 0.0012(17)
F1 0.0469(8) 0.0661(10) 0.0348(8) -0.0183(7) 0.0045(6) 0.0071(7)
F2 0.0608(10) 0.0748(11) 0.0474(9) -0.0211(8) 0.0037(7) -0.0346(8)
F3 0.0539(9) 0.0644(10) 0.0353(8) -0.0077(7) -0.0118(7) 0.0157(7)
F4 0.084(3) 0.128(4) 0.073(2) 0.031(2) 0.056(2) 0.013(3)
F5 0.175(6) 0.045(2) 0.058(2) -0.0006(18) 0.039(3) -0.042(4)
F6 0.106(4) 0.080(3) 0.0253(19) 0.0025(19) 0.0061(18) -0.043(3)
F7 0.060(2) 0.067(3) 0.105(4) -0.035(3) -0.003(3) -0.0209(19)
F8 0.060(9) 0.084(12) 0.117(16) 0.027(11) -0.035(10) -0.010(8)
F9 0.056(9) 0.141(17) 0.100(13) -0.036(14) 0.028(9) -0.046(11)
F10 0.106(5) 0.131(9) 0.106(9) -0.071(6) 0.051(7) -0.001(7)
F11 0.097(9) 0.130(10) 0.134(9) -0.003(8) 0.046(7) 0.065(7)
F12 0.080(6) 0.090(5) 0.102(7) 0.005(5) 0.059(6) 0.011(4)
F4A 0.134(11) 0.087(7) 0.048(6) -0.012(5) 0.062(7) -0.027(8)
F5A 0.071(7) 0.108(10) 0.074(8) 0.022(8) 0.032(6) -0.036(7)
F6A 0.098(8) 0.057(9) 0.017(6) 0.009(5) -0.003(6) -0.019(8)
F7A 0.081(8) 0.069(8) 0.037(5) -0.006(5) -0.022(5) -0.012(6)
F8A 0.027(4) 0.123(12) 0.060(10) -0.046(10) 0.001(6) -0.010(5)
F9A 0.059(5) 0.084(9) 0.113(12) 0.017(7) -0.001(6) -0.021(6)
F10A 0.065(11) 0.036(7) 0.071(15) -0.020(10) 0.019(12) 0.004(7)
F12A 0.099(14) 0.111(15) 0.065(13) 0.019(11) 0.047(11) 0.016(11)
F11A 0.048(9) 0.104(17) 0.084(13) -0.011(14) 0.021(9) 0.023(11)
F10B 0.093(6) 0.101(8) 0.049(4) -0.022(6) 0.036(4) 0.006(7)
F11B 0.089(11) 0.096(9) 0.094(10) 0.007(8) 0.036(8) 0.051(7)
F12B 0.056(6) 0.077(8) 0.110(12) -0.036(7) 0.044(7) -0.011(6)
F6B 0.218(15) 0.105(12) 0.121(13) 0.071(10) 0.099(11) 0.086(11)
F7B 0.057(5) 0.083(9) 0.069(8) -0.043(6) -0.005(6) -0.015(7)
F8B 0.047(3) 0.126(5) 0.071(6) -0.016(5) -0.008(4) 0.008(3)
F9B 0.050(5) 0.063(5) 0.089(9) -0.004(6) 0.016(5) -0.024(4)

loop_
_atom_type_symbol
_atom_type_description
_atom_type_scat_dispersion_real
_atom_type_scat_dispersion_imag
_atom_type_scat_source
C C 0.0033 0.0016 'International Tables Vol C Tables 4.2.6.8 and 6.1.1.4'
H H 0.0000 0.0000 'International Tables Vol C Tables 4.2.6.8 and 6.1.1.4'
B B 0.0013 0.0007 'International Tables Vol C Tables 4.2.6.8 and 6.1.1.4'
F F 0.0171 0.0103 'International Tables Vol C Tables 4.2.6.8 and 6.1.1.4'
As As 0.0499 2.0058 'International Tables Vol C Tables 4.2.6.8 and 6.1.1.4'

loop_
_geom_angle_atom_site_label_1
_geom_angle_atom_site_label_2
_geom_angle_atom_site_label_3
_geom_angle
_geom_angle_site_symmetry_1
_geom_angle_site_symmetry_3
As1 As1 C8 87.99(15) 2 .
As1 As1 C7 80.45(2) 2 .
C8 As1 C7 120.34(9) . .
As1 As1 C8 72.90(15) 2 2
C8 As1 C8 115.55(15) . 2
C7 As1 C8 116.10(8) . 2
C28 B1 C28 104.6(2) . 2_755
C28 B1 C20 113.68(10) . .
C28 B1 C20 112.27(10) 2_755 .
C28 B1 C20 112.27(10) . 2_755
C28 B1 C20 113.68(10) 2_755 2_755
C20 B1 C20 100.7(2) . 2_755
C2 C1 H1A 109.5 . .
C2 C1 H1B 109.5 . .
H1A C1 H1B 109.5 . .
C2 C1 H1C 109.5 . .
H1A C1 H1C 109.5 . .
H1B C1 H1C 109.5 . .
C4 C2 C1 113.6(4) . .
C4 C2 C3 111.0(5) . .
C1 C2 C3 111.3(4) . .
C4 C2 H2 106.9 . .
C1 C2 H2 106.9 . .
C3 C2 H2 106.9 . .
C2 C3 H3A 109.5 . .
C2 C3 H3B 109.5 . .
H3A C3 H3B 109.5 . .
C2 C3 H3C 109.5 . .
H3A C3 H3C 109.5 . .
H3B C3 H3C 109.5 . .
C7 C4 C5 116.8(3) . .
C7 C4 C2 123.4(3) . .
C5 C4 C2 119.8(3) . .
C6 C5 C4 121.8(3) . .
C6 C5 H4 119.1 . .
C4 C5 H4 119.1 . .
C5 C6 C5 119.5(4) 2 .
C5 C6 H5 120.2 2 .
C5 C6 H5 120.2 . .
C4 C7 C4 123.1(3) 2 .
C4 C7 As1 109.63(15) 2 .
C4 C7 As1 127.08(17) . .
C4 C7 As1 127.08(17) 2 2
C4 C7 As1 109.63(15) . 2
As1 C7 As1 19.10(4) . 2
C13 C8 C9 123.0(2) . .
C13 C8 As1 110.65(19) . .
C9 C8 As1 126.3(2) . .
C13 C8 As1 124.5(2) . 2
C9 C8 As1 111.6(2) . 2
As1 C8 As1 19.11(3) . 2
C10 C9 C8 116.4(3) . .
C10 C9 C14 119.9(3) . .
C8 C9 C14 123.7(2) . .
C11 C10 C9 122.0(3) . .
C11 C10 H9 119.0 . .
C9 C10 H9 119.0 . .
C12 C11 C10 120.2(3) . .
C12 C11 H10 119.9 . .
C10 C11 H10 119.9 . .
C11 C12 C13 121.5(3) . .
C11 C12 H11 119.3 . .
C13 C12 H11 119.3 . .
C12 C13 C8 116.9(3) . .
C12 C13 C17 118.9(3) . .
C8 C13 C17 124.1(3) . .
C9 C14 C15 111.6(4) . .
C9 C14 C16 112.4(3) . .
C15 C14 C16 111.1(3) . .
C9 C14 H13 107.1 . .
C15 C14 H13 107.1 . .
C16 C14 H13 107.1 . .
C14 C15 H14A 109.5 . .
C14 C15 H14B 109.5 . .
H14A C15 H14B 109.5 . .
C14 C15 H14C 109.5 . .
H14A C15 H14C 109.5 . .
H14B C15 H14C 109.5 . .
C14 C16 H15A 109.5 . .
C14 C16 H15B 109.5 . .
H15A C16 H15B 109.5 . .
C14 C16 H15C 109.5 . .
H15A C16 H15C 109.5 . .
H15B C16 H15C 109.5 . .
C19 C17 C18 112.6(4) . .
C19 C17 C13 112.1(3) . .
C18 C17 C13 111.8(3) . .
C19 C17 H16 106.6 . .
C18 C17 H16 106.6 . .
C13 C17 H16 106.6 . .
C17 C18 H17A 109.5 . .
C17 C18 H17B 109.5 . .
H17A C18 H17B 109.5 . .
C17 C18 H17C 109.5 . .
H17A C18 H17C 109.5 . .
H17B C18 H17C 109.5 . .
C17 C19 H18A 109.5 . .
C17 C19 H18B 109.5 . .
H18A C19 H18B 109.5 . .
C17 C19 H18C 109.5 . .
H18A C19 H18C 109.5 . .
H18B C19 H18C 109.5 . .
C21 C20 C25 115.62(18) . .
C21 C20 B1 121.22(16) . .
C25 C20 B1 122.23(15) . .
C22 C21 C20 122.4(2) . .
C22 C21 H20 118.8 . .
C20 C21 H20 118.8 . .
C23 C22 C21 120.93(19) . .
C23 C22 C26 121.2(2) . .
C21 C22 C26 117.8(2) . .
C22 C23 C24 117.9(2) . .
C22 C23 H22 121.0 . .
C24 C23 H22 121.0 . .
C25 C24 C23 120.8(2) . .
C25 C24 C27 120.5(2) . .
C23 C24 C27 118.7(2) . .
C24 C25 C20 122.28(19) . .
C24 C25 H24 118.9 . .
C20 C25 H24 118.9 . .
F2 C26 F3 106.62(18) . .
F2 C26 F1 106.51(19) . .
F3 C26 F1 105.5(2) . .
F2 C26 C22 113.1(2) . .
F3 C26 C22 112.49(19) . .
F1 C26 C22 112.09(18) . .
F5A C27 F6A 130.5(10) . .
F5A C27 F4A 94.7(11) . .
F6A C27 F4A 89.5(10) . .
F5 C27 F6 112.5(4) . .
F5 C27 F4 100.4(4) . .
F6 C27 F4 102.3(4) . .
F5A C27 C24 113.9(6) . .
F6A C27 C24 110.4(8) . .
F4A C27 C24 110.7(5) . .
F6B C27 C24 111.4(7) . .
F5 C27 C24 113.3(3) . .
F6 C27 C24 114.3(3) . .
F4 C27 C24 112.6(3) . .
C33 C28 C29 115.5(2) . .
C33 C28 B1 123.26(16) . .
C29 C28 B1 121.01(18) . .
C30 C29 C28 122.5(2) . .
C30 C29 H28 118.8 . .
C28 C29 H28 118.8 . .
C31 C30 C29 120.6(2) . .
C31 C30 C34 120.1(3) . .
C29 C30 C34 119.2(3) . .
C32 C31 C30 118.5(2) . .
C32 C31 H30 120.8 . .
C30 C31 H30 120.8 . .
C31 C32 C33 120.4(2) . .
C31 C32 C35 119.4(2) . .
C33 C32 C35 120.2(2) . .
C28 C33 C32 122.5(2) . .
C28 C33 H32 118.7 . .
C32 C33 H32 118.7 . .
F8B C34 F7B 98.4(9) . .
F8 C34 F7 99.3(11) . .
F8 C34 F9 120.2(16) . .
F7 C34 F9 91.5(12) . .
F9A C34 F8A 92.2(13) . .
F9A C34 C30 120.5(8) . .
F8B C34 C30 113.8(6) . .
F8 C34 C30 115.7(9) . .
F7B C34 C30 113.5(6) . .
F7 C34 C30 113.8(3) . .
F9 C34 C30 112.6(11) . .
F8A C34 C30 114.6(9) . .
F9A C34 F7A 122.6(11) . .
F8A C34 F7A 100.3(10) . .
C30 C34 F7A 104.3(6) . .
F8B C34 F9B 101.8(8) . .
F7B C34 F9B 125.5(12) . .
C30 C34 F9B 103.3(6) . .
F12B C35 F11B 105.5(10) . .
F12A C35 F10A 106.6(18) . .
F10 C35 F12 110.5(8) . .
F10 C35 F11 103.5(7) . .
F12 C35 F11 104.1(7) . .
F12A C35 F11A 111.1(18) . .
F10A C35 F11A 97.8(16) . .
F12B C35 F10B 106.8(9) . .
F11B C35 F10B 106.0(8) . .
F12B C35 C32 116.4(6) . .
F11B C35 C32 112.6(7) . .
F10 C35 C32 115.9(5) . .
F12A C35 C32 114.9(10) . .
F10A C35 C32 112.7(12) . .
F12 C35 C32 111.1(6) . .
F11 C35 C32 110.8(6) . .
F11A C35 C32 112.4(11) . .
F10B C35 C32 108.9(6) . .

loop_
_geom_bond_atom_site_label_1
_geom_bond_atom_site_label_2
_geom_bond_distance
_geom_bond_site_symmetry_2
As1 As1 0.6424(8) 2
As1 C8 1.876(3) .
As1 C7 1.935(3) .
As1 C8 1.961(3) 2
B1 C28 1.634(3) .
B1 C28 1.634(3) 2_755
B1 C20 1.643(3) .
B1 C20 1.643(3) 2_755
C1 C2 1.509(6) .
C1 H1A 0.9600 .
C1 H1B 0.9600 .
C1 H1C 0.9600 .
C2 C4 1.495(5) .
C2 C3 1.508(9) .
C2 H2 0.9800 .
C3 H3A 0.9600 .
C3 H3B 0.9600 .
C3 H3C 0.9600 .
C4 C7 1.389(3) .
C4 C5 1.390(4) .
C5 C6 1.368(4) .
C5 H4 0.9300 .
C6 H5 0.9300 .
C8 C13 1.404(4) .
C8 C9 1.414(4) .
C9 C10 1.383(4) .
C9 C14 1.497(5) .
C10 C11 1.382(5) .
C10 H9 0.9300 .
C11 C12 1.369(5) .
C11 H10 0.9300 .
C12 C13 1.394(4) .
C12 H11 0.9300 .
C13 C17 1.518(4) .
C14 C15 1.510(6) .
C14 C16 1.533(5) .
C14 H13 0.9800 .
C15 H14A 0.9600 .
C15 H14B 0.9600 .
C15 H14C 0.9600 .
C16 H15A 0.9600 .
C16 H15B 0.9600 .
C16 H15C 0.9600 .
C17 C19 1.507(5) .
C17 C18 1.516(6) .
C17 H16 0.9800 .
C18 H17A 0.9600 .
C18 H17B 0.9600 .
C18 H17C 0.9600 .
C19 H18A 0.9600 .
C19 H18B 0.9600 .
C19 H18C 0.9600 .
C20 C21 1.396(3) .
C20 C25 1.399(3) .
C21 C22 1.390(3) .
C21 H20 0.9300 .
C22 C23 1.378(3) .
C22 C26 1.496(3) .
C23 C24 1.392(3) .
C23 H22 0.9300 .
C24 C25 1.387(3) .
C24 C27 1.499(3) .
C25 H24 0.9300 .
C26 F2 1.332(3) .
C26 F3 1.334(3) .
C26 F1 1.342(3) .
C27 F5A 1.264(10) .
C27 F6A 1.277(18) .
C27 F4A 1.298(11) .
C27 F6B 1.312(14) .
C27 F5 1.310(5) .
C27 F6 1.331(6) .
C27 F4 1.332(4) .
C28 C33 1.392(3) .
C28 C29 1.398(3) .
C29 C30 1.386(4) .
C29 H28 0.9300 .
C30 C31 1.381(4) .
C30 C34 1.492(4) .
C31 C32 1.379(4) .
C31 H30 0.9300 .
C32 C33 1.394(3) .
C32 C35 1.487(4) .
C33 H32 0.9300 .
C34 F9A 1.105(13) .
C34 F8B 1.276(11) .
C34 F8 1.28(2) .
C34 F7B 1.308(12) .
C34 F7 1.330(6) .
C34 F9 1.34(3) .
C34 F8A 1.35(2) .
C34 F7A 1.627(15) .
C34 F9B 1.703(18) .
C35 F12B 1.270(13) .
C35 F11B 1.276(15) .
C35 F10 1.287(8) .
C35 F12A 1.30(2) .
C35 F10A 1.31(2) .
C35 F12 1.367(12) .
C35 F11 1.371(14) .
C35 F11A 1.42(3) .
C35 F10B 1.430(12) .
